data_4088232
loop_
_publ_author_name
'Imoto, Hiroaki'
'Tanaka, Susumu'
'Kato, Takuji'
'Watase, Seiji'
'Matsukawa, Kimihiro'
'Yumura, Takashi'
'Naka, Kensuke'

_publ_section_title
;
 Highly Efficient Solid-State Phosphorescence of Platinum Dihalide
 Complexes with 9-Phenyl-9-arsafluorene Ligands
;
_journal_issue 3
_journal_name_full Organometallics
_journal_page_first 364
_journal_paper_doi 10.1021/acs.organomet.5b00944
_journal_volume 35
_journal_year 2016
_chemical_formula_moiety 'C36 H26 As2 Cl2 Pt'
_chemical_formula_sum 'C36 H26 As2 Cl2 Pt'
_chemical_formula_weight 874.44
_space_group_crystal_system triclinic
_space_group_IT_number 2
_space_group_name_Hall '-P 1'
_space_group_name_H-M_alt 'P -1'
_atom_sites_solution_hydrogens geom
_atom_sites_solution_primary direct
_atom_sites_solution_secondary difmap
_cell_angle_alpha 97.1321(13)
_cell_angle_beta 100.5790(15)
_cell_angle_gamma 96.5769(13)
_cell_formula_units_Z 2
_cell_length_a 8.9443(4)
_cell_length_b 9.6885(4)
_cell_length_c 19.3879(8)
_cell_measurement_reflns_used 8900
_cell_measurement_temperature 296
_cell_measurement_theta_max 27.48
_cell_measurement_theta_min 3.08
_cell_volume 1622.43(12)
_computing_cell_refinement 'RAPID AUTO'
_computing_data_collection 'RAPID AUTO (Rigaku, ????)'
_computing_data_reduction 'RAPID AUTO'
_computing_molecular_graphics 'CrystalStructure 4.1'
_computing_publication_material 'CrystalStructure 4.1 (Rigaku, 2014)'
_computing_structure_refinement 'CRYSTALS (Carruthers, et al., 1999)'
_computing_structure_solution 'DIRDIF99-PATTY (Gould, et al., 1999)'
_diffrn_ambient_temperature 296
_diffrn_detector_area_resol_mean 10.000
_diffrn_measured_fraction_theta_full 0.991
_diffrn_measured_fraction_theta_max 0.991
_diffrn_measurement_device_type 'Rigaku R-AXIS RAPID'
_diffrn_measurement_method \w
_diffrn_radiation_type 'Mo K\a'
_diffrn_radiation_wavelength 0.71075
_diffrn_reflns_av_R_equivalents 0.0653
_diffrn_reflns_limit_h_max 11
_diffrn_reflns_limit_h_min -11
_diffrn_reflns_limit_k_max 12
_diffrn_reflns_limit_k_min -10
_diffrn_reflns_limit_l_max 25
_diffrn_reflns_limit_l_min -25
_diffrn_reflns_number 16158
_diffrn_reflns_theta_full 27.48
_diffrn_reflns_theta_max 27.48
_diffrn_reflns_theta_min 3.080
_diffrn_standards_number 0
_exptl_absorpt_coefficient_mu 6.520
_exptl_absorpt_correction_T_max 0.594
_exptl_absorpt_correction_T_min 0.104
_exptl_absorpt_correction_type multi-scan
_exptl_absorpt_process_details 'ABSCOR (Rigaku, 1995)'
_exptl_crystal_colour yellow
_exptl_crystal_density_diffrn 1.790
_exptl_crystal_density_method 'not measured'
_exptl_crystal_description block
_exptl_crystal_F_000 840.00
_exptl_crystal_size_max 0.200
_exptl_crystal_size_mid 0.100
_exptl_crystal_size_min 0.080
_refine_diff_density_max 1.330
_refine_diff_density_min -1.460
_refine_ls_extinction_coef 38(5)
_refine_ls_extinction_method 'Larson (1970) Crystallographic Computing eq. 22'
_refine_ls_goodness_of_fit_ref 1.013
_refine_ls_hydrogen_treatment constr
_refine_ls_number_parameters 413
_refine_ls_number_reflns 4176
_refine_ls_R_factor_gt 0.0410
_refine_ls_shift/su_max 0.000
_refine_ls_structure_factor_coef Fsqd
_refine_ls_weighting_details 'w = 1/[0.0008Fo^2^ + 1.0000\s(Fo^2^)]/(4Fo^2^)'
_refine_ls_weighting_scheme calc
_refine_ls_wR_factor_ref 0.1000
_reflns_number_gt 3946
_reflns_number_total 7394
_reflns_threshold_expression F^2^>2.0\s(F^2^)
_cod_data_source_file om5b00944_si_002.cif
_cod_data_source_block PtCl2-CH2Cl2
_cod_database_code 4088232

loop_
_symmetry_equiv_pos_site_id
_space_group_symop_operation_xyz
1 +X,+Y,+Z
2 -X,-Y,-Z

loop_
_atom_site_label
_atom_site_type_symbol
_atom_site_fract_x
_atom_site_fract_y
_atom_site_fract_z
_atom_site_U_iso_or_equiv
_atom_site_adp_type
_atom_site_occupancy
_atom_site_site_symmetry_multiplicity
_atom_site_calc_flag
_atom_site_refinement_flags
Pt1 Pt 0.05160(4) 0.44214(3) 0.26918(2) 0.03498(11) Uani 1 2 d .
As1 As -0.05901(10) 0.27682(9) 0.33422(5) 0.0361(3) Uani 1 2 d .
As2 As 0.16549(10) 0.60628(9) 0.20461(5) 0.0354(3) Uani 1 2 d .
Cl4 Cl -0.0437(3) 0.3004(2) 0.16175(13) 0.0563(8) Uani 1 2 d .
Cl5 Cl 0.1449(3) 0.5822(2) 0.37672(12) 0.0511(7) Uani 1 2 d .
C3 C -0.4466(12) 0.4653(11) 0.3557(6) 0.067(4) Uani 1 2 d .
C6 C 0.446(6) 0.970(5) -0.039(2) 0.33(2) Uiso 1 2 d .
C7 C 0.2293(13) 0.0688(12) 0.5061(6) 0.066(4) Uani 1 2 d .
C8 C -0.1301(11) 0.6797(12) 0.0202(5) 0.056(3) Uani 1 2 d .
C9 C 0.1390(11) -0.0074(10) 0.4460(5) 0.051(3) Uani 1 2 d .
C10 C -0.4902(12) 0.4151(10) 0.4136(6) 0.059(3) Uani 1 2 d .
C11 C 0.5640(13) 0.4373(14) 0.1067(6) 0.078(4) Uani 1 2 d .
C12 C 0.2403(12) 0.2131(12) 0.5200(6) 0.064(4) Uani 1 2 d .
C13 C 0.0691(11) 0.8268(9) 0.1396(5) 0.043(3) Uani 1 2 d .
C14 C -0.4044(12) 0.3297(11) 0.4507(6) 0.060(4) Uani 1 2 d .
C15 C -0.1036(14) 0.8234(13) 0.0307(6) 0.070(4) Uani 1 2 d .
C16 C -0.2094(14) -0.1999(11) 0.2517(6) 0.065(4) Uani 1 2 d .
C17 C -0.0057(12) 0.8984(11) 0.0896(6) 0.058(4) Uani 1 2 d .
C18 C 0.0652(10) 0.2078(9) 0.4106(5) 0.041(3) Uani 1 2 d .
C19 C -0.1018(13) -0.1525(10) 0.3102(6) 0.055(3) Uani 1 2 d .
C20 C 0.1564(11) 0.2834(10) 0.4720(5) 0.047(3) Uani 1 2 d .
C21 C 0.3585(12) 0.8444(10) 0.3066(6) 0.057(3) Uani 1 2 d .
C22 C -0.1332(10) 0.0843(9) 0.2916(5) 0.041(3) Uani 1 2 d .
C23 C 0.4055(13) 0.9895(12) 0.3262(6) 0.072(4) Uani 1 2 d .
C24 C 0.2325(14) 1.0358(10) 0.2266(6) 0.065(4) Uani 1 2 d .
C25 C 0.2500(10) 0.7961(8) 0.2463(5) 0.037(3) Uani 1 2 d .
C26 C -0.2412(11) 0.0348(10) 0.2318(6) 0.052(3) Uani 1 2 d .
C27 C -0.0576(11) 0.6072(10) 0.0702(5) 0.048(3) Uani 1 2 d .
C28 C -0.2313(10) 0.3396(8) 0.3703(5) 0.040(3) Uani 1 2 d .
C29 C 0.3399(15) 1.0810(11) 0.2844(7) 0.075(4) Uani 1 2 d .
C30 C 0.4904(14) 0.3624(13) 0.1473(6) 0.078(5) Uani 1 2 d .
C31 C 0.3287(10) 0.5351(9) 0.1631(5) 0.041(3) Uani 1 2 d .
C32 C 0.0435(10) 0.6794(9) 0.1294(5) 0.039(3) Uani 1 2 d .
C33 C 0.4016(11) 0.6125(11) 0.1226(6) 0.061(4) Uani 1 2 d .
C34 C 0.0510(11) 0.0611(9) 0.3974(5) 0.044(3) Uani 1 2 d .
C35 C -0.0602(10) -0.0061(9) 0.3330(5) 0.039(3) Uani 1 2 d .
C36 C 0.5203(13) 0.5624(12) 0.0950(6) 0.072(4) Uani 1 2 d .
C37 C -0.3169(12) 0.4278(10) 0.3342(5) 0.057(3) Uani 1 2 d .
C38 C 0.3703(12) 0.4062(10) 0.1756(5) 0.056(3) Uani 1 2 d .
C39 C -0.2741(10) 0.2939(9) 0.4280(5) 0.048(3) Uani 1 2 d .
C40 C -0.2810(13) -0.1077(11) 0.2126(6) 0.064(4) Uani 1 2 d .
C41 C 0.1837(11) 0.8909(9) 0.2043(5) 0.044(3) Uani 1 2 d .
C42 C 0.4197(19) 0.9849(18) 0.0675(8) 0.085(5) Uiso 1 2 d .
C43 C 0.354(3) 0.891(2) -0.0039(17) 0.162(9) Uiso 1 2 d .
C44 C 0.594(3) 1.066(2) -0.0376(13) 0.093(5) Uiso 1 2 d .
H3 H -0.50325 0.52501 0.33113 0.0796 Uiso 1 2 calc R
H7 H 0.2867 0.0217 0.53816 0.0804 Uiso 1 2 calc R
H8 H -0.1955 0.63277 -0.021 0.0653 Uiso 1 2 calc R
H9 H 0.13604 -0.10434 0.43713 0.0598 Uiso 1 2 calc R
H10 H -0.57915 0.43825 0.42774 0.0696 Uiso 1 2 calc R
H11 H 0.64325 0.40454 0.08725 0.0920 Uiso 1 2 calc R
H12 H 0.30065 0.26092 0.56229 0.0733 Uiso 1 2 calc R
H14 H -0.43332 0.29579 0.48985 0.0718 Uiso 1 2 calc R
H15 H -0.15201 0.87261 -0.00314 0.0869 Uiso 1 2 calc R
H16 H -0.23559 -0.29583 0.23593 0.0775 Uiso 1 2 calc R
H17 H 0.0066 0.9961 0.09677 0.0717 Uiso 1 2 calc R
H19 H -0.05778 -0.21632 0.33684 0.0683 Uiso 1 2 calc R
H20 H 0.16527 0.38088 0.48087 0.0550 Uiso 1 2 calc R
H21 H 0.40393 0.781 0.33312 0.0681 Uiso 1 2 calc R
H23 H 0.47708 1.02332 0.36781 0.0787 Uiso 1 2 calc R
H24 H 0.1928 1.09927 0.19843 0.0761 Uiso 1 2 calc R
H26 H -0.28627 0.09684 0.20425 0.0629 Uiso 1 2 calc R
H27 H -0.07653 0.50955 0.06323 0.0587 Uiso 1 2 calc R
H29 H 0.36968 1.17701 0.29869 0.0869 Uiso 1 2 calc R
H30 H 0.52248 0.27791 0.15764 0.0993 Uiso 1 2 calc R
H33 H 0.37209 0.69839 0.11337 0.0745 Uiso 1 2 calc R
H36 H 0.57167 0.61596 0.06761 0.0866 Uiso 1 2 calc R
H37 H -0.28597 0.46079 0.29524 0.0723 Uiso 1 2 calc R
H38 H 0.31414 0.35014 0.20016 0.0723 Uiso 1 2 calc R
H39 H -0.21596 0.23589 0.45307 0.0579 Uiso 1 2 calc R
H40 H -0.35784 -0.142 0.17286 0.0730 Uiso 1 2 calc R

loop_
_atom_site_aniso_label
_atom_site_aniso_U_11
_atom_site_aniso_U_22
_atom_site_aniso_U_33
_atom_site_aniso_U_12
_atom_site_aniso_U_13
_atom_site_aniso_U_23
Pt1 0.0423(2) 0.0260(2) 0.0392(2) 0.00652(15) 0.00942(17) 0.01120(15)
As1 0.0421(6) 0.0282(5) 0.0410(6) 0.0067(4) 0.0095(5) 0.0124(4)
As2 0.0407(6) 0.0281(5) 0.0390(6) 0.0047(4) 0.0088(5) 0.0101(4)
Cl4 0.0793(19) 0.0393(14) 0.0448(15) -0.0007(13) 0.0043(14) 0.0056(11)
Cl5 0.0727(18) 0.0365(13) 0.0402(14) 0.0037(12) 0.0036(13) 0.0059(11)
C3 0.068(8) 0.058(7) 0.073(8) 0.029(6) 0.003(7) 0.004(6)
C7 0.068(8) 0.060(7) 0.072(8) 0.008(6) -0.002(7) 0.044(7)
C8 0.055(7) 0.075(8) 0.034(6) 0.004(6) -0.004(5) 0.015(5)
C9 0.055(6) 0.041(6) 0.053(7) 0.009(5) -0.002(6) 0.012(5)
C10 0.053(7) 0.054(7) 0.068(8) 0.006(5) 0.024(6) -0.015(6)
C11 0.057(8) 0.099(10) 0.074(9) 0.022(7) 0.016(7) -0.017(8)
C12 0.054(7) 0.071(8) 0.059(8) -0.006(6) -0.014(6) 0.028(6)
C13 0.047(6) 0.035(5) 0.056(6) 0.014(5) 0.022(5) 0.015(5)
C14 0.065(7) 0.060(7) 0.055(7) 0.012(6) 0.015(6) 0.004(6)
C15 0.082(9) 0.074(9) 0.062(8) 0.028(7) 0.006(7) 0.039(7)
C16 0.085(9) 0.037(6) 0.071(8) -0.001(6) 0.020(7) 0.004(6)
C17 0.064(7) 0.048(6) 0.067(8) 0.014(6) 0.009(6) 0.034(6)
C18 0.047(6) 0.035(5) 0.048(6) 0.014(4) 0.019(5) 0.011(4)
C19 0.082(8) 0.033(5) 0.057(7) 0.017(5) 0.016(6) 0.019(5)
C20 0.051(6) 0.040(6) 0.047(6) -0.000(5) -0.001(5) 0.016(5)
C21 0.073(8) 0.042(6) 0.055(7) 0.009(5) 0.007(6) 0.012(5)
C22 0.043(6) 0.030(5) 0.051(6) 0.001(4) 0.013(5) 0.011(5)
C23 0.079(9) 0.059(8) 0.059(8) -0.027(6) -0.001(7) -0.010(6)
C24 0.087(9) 0.027(5) 0.076(9) -0.001(5) 0.009(7) 0.013(6)
C25 0.043(5) 0.030(5) 0.039(5) 0.002(4) 0.013(5) 0.004(4)
C26 0.057(7) 0.041(6) 0.059(7) 0.008(5) 0.010(6) 0.016(5)
C27 0.044(6) 0.048(6) 0.055(7) 0.007(5) 0.012(5) 0.019(5)
C28 0.045(6) 0.030(5) 0.044(6) 0.002(4) 0.006(5) 0.011(4)
C29 0.109(11) 0.028(6) 0.080(9) -0.006(6) 0.009(8) 0.006(6)
C30 0.087(9) 0.083(9) 0.078(9) 0.051(8) 0.024(8) 0.017(7)
C31 0.036(5) 0.041(5) 0.043(6) 0.003(4) 0.004(5) 0.007(4)
C32 0.038(5) 0.047(6) 0.034(5) 0.010(4) 0.008(5) 0.015(4)
C33 0.054(7) 0.052(6) 0.080(8) 0.005(5) 0.028(7) 0.004(6)
C34 0.047(6) 0.043(6) 0.052(6) 0.010(5) 0.024(5) 0.023(5)
C35 0.051(6) 0.029(5) 0.044(6) 0.012(4) 0.020(5) 0.009(4)
C36 0.065(8) 0.074(8) 0.077(9) -0.004(7) 0.037(7) -0.004(7)
C37 0.071(7) 0.044(6) 0.065(7) 0.031(6) 0.020(6) 0.018(5)
C38 0.066(7) 0.052(6) 0.063(7) 0.026(6) 0.024(6) 0.022(5)
C39 0.046(6) 0.042(6) 0.057(7) 0.007(5) 0.008(5) 0.012(5)
C40 0.083(9) 0.045(6) 0.055(7) -0.008(6) 0.005(7) -0.000(6)
C41 0.048(6) 0.032(5) 0.056(6) 0.011(5) 0.017(5) 0.012(5)

loop_
_atom_type_symbol
_atom_type_description
_atom_type_scat_dispersion_real
_atom_type_scat_dispersion_imag
_atom_type_scat_source
C C 0.0033 0.0016
;
International Tables for Crystallography
(Vol. C, Tables 4.2.6.8 and 6.1.1.4)
;
H H 0.0000 0.0000
;
International Tables for Crystallography
(Vol. C, Table 6.1.1.4)
;
As As 0.0499 2.0058
;
International Tables for Crystallography
(Vol. C, Tables 4.2.6.8 and 6.1.1.4)
;
Pt Pt -1.7033 8.3905
;
International Tables for Crystallography
(Vol. C, Tables 4.2.6.8 and 6.1.1.4)
;
Cl Cl 0.1484 0.1585
;
International Tables for Crystallography
(Vol. C, Tables 4.2.6.8 and 6.1.1.4)
;

loop_
_geom_angle_atom_site_label_1
_geom_angle_atom_site_label_2
_geom_angle_atom_site_label_3
_geom_angle
_geom_angle_publ_flag
_geom_angle_site_symmetry_1
_geom_angle_site_symmetry_3
As1 Pt1 As2 179.21(4) yes . .
As1 Pt1 Cl4 92.86(7) yes . .
As1 Pt1 Cl5 86.62(7) yes . .
As2 Pt1 Cl4 87.28(7) yes . .
As2 Pt1 Cl5 93.24(7) yes . .
Cl4 Pt1 Cl5 179.45(10) yes . .
Pt1 As1 C18 121.1(3) yes . .
Pt1 As1 C22 121.3(3) yes . .
Pt1 As1 C28 112.2(3) yes . .
C18 As1 C22 88.5(4) yes . .
C18 As1 C28 106.6(4) yes . .
C22 As1 C28 103.9(4) yes . .
Pt1 As2 C25 122.6(3) yes . .
Pt1 As2 C31 112.1(3) yes . .
Pt1 As2 C32 121.2(3) yes . .
C25 As2 C31 104.2(4) yes . .
C25 As2 C32 88.6(4) yes . .
C31 As2 C32 104.5(4) yes . .
C10 C3 C37 119.7(10) yes . .
C6 C6 C42 86(3) yes 2_675 2_675
C6 C6 C43 87(3) yes 2_675 .
C6 C6 C44 63(3) yes 2_675 .
C6 C6 C44 55(2) yes 2_675 2_675
C42 C6 C43 158(4) yes 2_675 .
C42 C6 C44 26.7(14) yes 2_675 .
C42 C6 C44 139(3) yes 2_675 2_675
C43 C6 C44 150(3) yes . .
C43 C6 C44 32.1(16) yes . 2_675
C44 C6 C44 118(3) yes . 2_675
C9 C7 C12 122.1(11) yes . .
C15 C8 C27 119.6(9) yes . .
C7 C9 C34 119.6(9) yes . .
C3 C10 C14 120.8(11) yes . .
C30 C11 C36 118.1(12) yes . .
C7 C12 C20 119.3(9) yes . .
C17 C13 C32 119.6(8) yes . .
C17 C13 C41 126.0(8) yes . .
C32 C13 C41 114.4(8) yes . .
C10 C14 C39 118.2(10) yes . .
C8 C15 C17 122.0(11) yes . .
C19 C16 C40 120.8(9) yes . .
C13 C17 C15 119.0(10) yes . .
As1 C18 C20 128.4(7) yes . .
As1 C18 C34 110.3(6) yes . .
C20 C18 C34 121.3(9) yes . .
C16 C19 C35 120.2(10) yes . .
C12 C20 C18 119.3(9) yes . .
C23 C21 C25 119.5(10) yes . .
As1 C22 C26 128.7(7) yes . .
As1 C22 C35 109.6(6) yes . .
C26 C22 C35 121.7(8) yes . .
C21 C23 C29 119.2(9) yes . .
C29 C24 C41 120.8(10) yes . .
As2 C25 C21 129.5(7) yes . .
As2 C25 C41 109.9(6) yes . .
C21 C25 C41 120.6(8) yes . .
C22 C26 C40 118.9(10) yes . .
C8 C27 C32 119.9(9) yes . .
As1 C28 C37 119.0(8) yes . .
As1 C28 C39 121.6(7) yes . .
C37 C28 C39 119.4(9) yes . .
C23 C29 C24 121.9(10) yes . .
C11 C30 C38 122.8(12) yes . .
As2 C31 C33 119.9(7) yes . .
As2 C31 C38 119.8(8) yes . .
C33 C31 C38 120.3(9) yes . .
As2 C32 C13 111.3(6) yes . .
As2 C32 C27 128.8(7) yes . .
C13 C32 C27 119.9(9) yes . .
C31 C33 C36 119.3(10) yes . .
C9 C34 C18 118.3(8) yes . .
C9 C34 C35 126.3(8) yes . .
C18 C34 C35 115.4(8) yes . .
C19 C35 C22 117.5(8) yes . .
C19 C35 C34 126.3(9) yes . .
C22 C35 C34 116.1(7) yes . .
C11 C36 C33 121.6(12) yes . .
C3 C37 C28 120.0(10) yes . .
C30 C38 C31 117.8(10) yes . .
C14 C39 C28 121.8(9) yes . .
C16 C40 C26 120.8(9) yes . .
C13 C41 C24 126.1(9) yes . .
C13 C41 C25 115.9(7) yes . .
C24 C41 C25 118.0(8) yes . .
C6 C42 C43 88(2) yes 2_675 .
C6 C42 C44 82(3) yes 2_675 2_675
C43 C42 C44 14(2) yes . 2_675
C6 C43 C42 92(2) yes . .
C6 C43 C44 91(3) yes . 2_675
C42 C43 C44 11.0(18) yes . 2_675
C6 C44 C6 62(2) yes . 2_675
C6 C44 C42 72(3) yes . 2_675
C6 C44 C43 118(3) yes . 2_675
C6 C44 C42 122(3) yes 2_675 2_675
C6 C44 C43 57(3) yes 2_675 2_675
C42 C44 C43 155(4) yes 2_675 2_675
C10 C3 H3 120.943 no . .
C37 C3 H3 119.361 no . .
C9 C7 H7 118.586 no . .
C12 C7 H7 119.299 no . .
C15 C8 H8 119.208 no . .
C27 C8 H8 121.219 no . .
C7 C9 H9 120.509 no . .
C34 C9 H9 119.936 no . .
C3 C10 H10 120.153 no . .
C14 C10 H10 119.001 no . .
C30 C11 H11 121.273 no . .
C36 C11 H11 120.623 no . .
C7 C12 H12 119.429 no . .
C20 C12 H12 121.191 no . .
C10 C14 H14 121.098 no . .
C39 C14 H14 120.653 no . .
C8 C15 H15 119.733 no . .
C17 C15 H15 118.305 no . .
C19 C16 H16 120.536 no . .
C40 C16 H16 118.640 no . .
C13 C17 H17 120.420 no . .
C15 C17 H17 120.526 no . .
C16 C19 H19 119.484 no . .
C35 C19 H19 120.256 no . .
C12 C20 H20 119.334 no . .
C18 C20 H20 121.348 no . .
C23 C21 H21 120.495 no . .
C25 C21 H21 119.922 no . .
C21 C23 H23 120.068 no . .
C29 C23 H23 120.658 no . .
C29 C24 H24 120.193 no . .
C41 C24 H24 118.858 no . .
C22 C26 H26 120.284 no . .
C40 C26 H26 120.791 no . .
C8 C27 H27 119.474 no . .
C32 C27 H27 120.584 no . .
C23 C29 H29 118.412 no . .
C24 C29 H29 119.683 no . .
C11 C30 H30 119.047 no . .
C38 C30 H30 118.147 no . .
C31 C33 H33 120.246 no . .
C36 C33 H33 120.465 no . .
C11 C36 H36 118.844 no . .
C33 C36 H36 119.507 no . .
C3 C37 H37 120.733 no . .
C28 C37 H37 119.260 no . .
C30 C38 H38 122.318 no . .
C31 C38 H38 119.799 no . .
C14 C39 H39 118.366 no . .
C28 C39 H39 119.835 no . .
C16 C40 H40 119.953 no . .
C26 C40 H40 119.233 no . .

loop_
_geom_bond_atom_site_label_1
_geom_bond_atom_site_label_2
_geom_bond_distance
_geom_bond_publ_flag
_geom_bond_site_symmetry_2
Pt1 As1 2.3939(10) yes .
Pt1 As2 2.3928(10) yes .
Pt1 Cl4 2.307(2) yes .
Pt1 Cl5 2.299(2) yes .
As1 C18 1.919(9) yes .
As1 C22 1.932(8) yes .
As1 C28 1.933(10) yes .
As2 C25 1.923(8) yes .
As2 C31 1.944(10) yes .
As2 C32 1.915(9) yes .
C3 C10 1.379(17) yes .
C3 C37 1.374(16) yes .
C6 C6 1.63(5) yes 2_675
C6 C42 1.46(6) yes 2_675
C6 C43 1.39(6) yes .
C6 C44 1.52(6) yes .
C6 C44 1.66(5) yes 2_675
C7 C9 1.364(13) yes .
C7 C12 1.379(16) yes .
C8 C15 1.368(17) yes .
C8 C27 1.376(15) yes .
C9 C34 1.397(14) yes .
C10 C14 1.372(15) yes .
C11 C30 1.343(19) yes .
C11 C36 1.348(19) yes .
C12 C20 1.383(15) yes .
C13 C17 1.380(15) yes .
C13 C32 1.404(12) yes .
C13 C41 1.483(12) yes .
C14 C39 1.384(15) yes .
C15 C17 1.371(14) yes .
C16 C19 1.339(14) yes .
C16 C40 1.380(16) yes .
C18 C20 1.382(11) yes .
C18 C34 1.399(12) yes .
C19 C35 1.417(12) yes .
C21 C23 1.404(14) yes .
C21 C25 1.368(12) yes .
C22 C26 1.362(12) yes .
C22 C35 1.397(13) yes .
C23 C29 1.382(17) yes .
C24 C29 1.325(16) yes .
C24 C41 1.410(12) yes .
C25 C41 1.411(13) yes .
C26 C40 1.372(13) yes .
C27 C32 1.378(11) yes .
C28 C37 1.381(14) yes .
C28 C39 1.356(14) yes .
C30 C38 1.377(17) yes .
C31 C33 1.351(15) yes .
C31 C38 1.381(14) yes .
C33 C36 1.382(17) yes .
C34 C35 1.472(11) yes .
C42 C43 1.53(3) yes .
C42 C44 0.69(3) yes 2_675
C43 C44 0.88(3) yes 2_675
C3 H3 0.930 no .
C7 H7 0.930 no .
C8 H8 0.930 no .
C9 H9 0.930 no .
C10 H10 0.930 no .
C11 H11 0.930 no .
C12 H12 0.930 no .
C14 H14 0.930 no .
C15 H15 0.930 no .
C16 H16 0.930 no .
C17 H17 0.930 no .
C19 H19 0.930 no .
C20 H20 0.930 no .
C21 H21 0.930 no .
C23 H23 0.930 no .
C24 H24 0.930 no .
C26 H26 0.930 no .
C27 H27 0.930 no .
C29 H29 0.930 no .
C30 H30 0.930 no .
C33 H33 0.930 no .
C36 H36 0.930 no .
C37 H37 0.930 no .
C38 H38 0.930 no .
C39 H39 0.930 no .
C40 H40 0.930 no .

loop_
_geom_contact_atom_site_label_1
_geom_contact_atom_site_label_2
_geom_contact_distance
_geom_contact_publ_flag
_geom_contact_site_symmetry_2
Cl4 C26 3.506(11) no .
Cl5 C21 3.557(11) no .
C3 C39 2.734(15) no .
C7 C18 2.734(15) no .
C8 C13 2.765(12) no .
C9 C19 3.139(13) no .
C9 C20 2.781(13) no .
C10 C28 2.748(15) no .
C11 C31 2.750(16) no .
C12 C34 2.786(13) no .
C14 C37 2.763(16) no .
C15 C32 2.739(15) no .
C16 C22 2.738(13) no .
C17 C24 3.125(14) no .
C17 C27 2.773(14) no .
C18 C39 3.303(14) no .
C19 C26 2.769(15) no .
C21 C24 2.769(16) no .
C23 C41 2.778(13) no .
C25 C29 2.753(13) no .
C25 C33 3.384(14) no .
C30 C33 2.706(17) no .
C32 C33 3.363(14) no .
C35 C40 2.759(13) no .
C36 C38 2.724(17) no .
C42 C42 3.24(3) no 2_675
C43 C43 3.14(3) no 2_675
C3 C38 3.520(14) no 1_455
C7 C9 3.588(16) no 2_556
C7 C34 3.598(16) no 2_556
C9 C7 3.588(16) no 2_556
C9 C9 3.535(15) no 2_556
C10 C10 3.589(15) no 2_466
C19 C41 3.578(16) no 1_545
C27 C27 3.591(14) no 2_565
C34 C7 3.598(16) no 2_556
C38 C3 3.520(14) no 1_655
C41 C19 3.578(16) no 1_565
Pt1 H37 3.1728 no .
Pt1 H38 3.0719 no .
As1 H20 3.1393 no .
As1 H26 3.1206 no .
As1 H37 2.9101 no .
As1 H39 2.9537 no .
As2 H21 3.1299 no .
As2 H27 3.1299 no .
As2 H33 2.9249 no .
As2 H38 2.9459 no .
Cl4 H26 3.0584 no .
Cl4 H27 2.9553 no .
Cl4 H38 3.1167 no .
Cl5 H20 2.9732 no .
Cl5 H21 3.1452 no .
C3 H14 3.2358 no .
C7 H20 3.2200 no .
C8 H17 3.2312 no .
C9 H12 3.2276 no .
C9 H19 2.9029 no .
C10 H37 3.2250 no .
C10 H39 3.1988 no .
C11 H33 3.2181 no .
C11 H38 3.2292 no .
C12 H9 3.2365 no .
C13 H15 3.2033 no .
C13 H24 2.7595 no .
C13 H27 3.2526 no .
C13 H33 3.2046 no .
C14 H3 3.2337 no .
C15 H27 3.2081 no .
C16 H26 3.2344 no .
C17 H8 3.2239 no .
C17 H24 2.8649 no .
C18 H9 3.2433 no .
C18 H12 3.2335 no .
C18 H39 2.8179 no .
C19 H9 2.8922 no .
C19 H40 3.1978 no .
C20 H7 3.2204 no .
C20 H39 3.2556 no .
C21 H29 3.2362 no .
C22 H19 3.2520 no .
C22 H39 3.5300 no .
C22 H40 3.1915 no .
C23 H24 3.2053 no .
C24 H17 2.8776 no .
C24 H23 3.1998 no .
C25 H23 3.2326 no .
C25 H24 3.2553 no .
C25 H33 3.0658 no .
C26 H16 3.2200 no .
C27 H15 3.2106 no .
C28 H3 3.2220 no .
C28 H14 3.2292 no .
C29 H21 3.2457 no .
C30 H36 3.1462 no .
C31 H30 3.1960 no .
C31 H36 3.1947 no .
C32 H8 3.2305 no .
C32 H17 3.2501 no .
C32 H33 2.9986 no .
C33 H11 3.2240 no .
C33 H38 3.2033 no .
C34 H7 3.2196 no .
C34 H19 2.7837 no .
C34 H20 3.2683 no .
C34 H39 3.3390 no .
C35 H9 2.7606 no .
C35 H16 3.2365 no .
C35 H26 3.2467 no .
C36 H30 3.1478 no .
C37 H10 3.2210 no .
C37 H39 3.2048 no .
C38 H11 3.2291 no .
C38 H33 3.2115 no .
C39 H10 3.2045 no .
C39 H37 3.1975 no .
C40 H19 3.2006 no .
C41 H17 2.7532 no .
C41 H21 3.2534 no .
C41 H29 3.2195 no .
C41 H33 3.2284 no .
H3 H10 2.3244 no .
H3 H37 2.3053 no .
H7 H9 2.2812 no .
H7 H12 2.2911 no .
H8 H15 2.2835 no .
H8 H27 2.3155 no .
H9 H19 2.4022 no .
H10 H14 2.3032 no .
H11 H30 2.2777 no .
H11 H36 2.2705 no .
H12 H20 2.3206 no .
H14 H39 2.2999 no .
H15 H17 2.2854 no .
H16 H19 2.2700 no .
H16 H40 2.2906 no .
H17 H24 2.3626 no .
H20 H39 3.4541 no .
H21 H23 2.3424 no .
H23 H29 2.2992 no .
H24 H29 2.2546 no .
H26 H40 2.3028 no .
H30 H38 2.3154 no .
H33 H36 2.3116 no .
Cl4 H11 3.2356 no 1_455
Cl4 H17 3.1732 no 1_545
Cl4 H24 3.0842 no 1_545
Cl5 H3 3.5058 no 1_655
Cl5 H9 3.1316 no 1_565
Cl5 H10 3.0414 no 1_655
Cl5 H14 3.2918 no 2_566
Cl5 H19 2.8923 no 1_565
Cl5 H39 3.4539 no 2_566
C3 H12 2.9443 no 2_566
C3 H21 3.5199 no 1_455
C3 H29 3.0390 no 1_445
C3 H38 3.3409 no 1_455
C6 H11 3.5962 no 2_665
C6 H15 3.3587 no 2_575
C6 H26 3.2147 no 2_565
C6 H30 3.1927 no 2_665
C6 H40 3.2793 no 2_565
C7 H23 3.5198 no 2_666
C7 H39 3.1450 no 2_556
C8 H27 3.2452 no 2_565
C8 H36 3.0007 no 1_455
C9 H39 3.1829 no 2_556
C10 H10 3.1435 no 2_466
C10 H12 3.3272 no 2_566
C10 H14 3.3805 no 2_466
C10 H20 3.5581 no 1_455
C10 H20 3.4693 no 2_566
C10 H29 2.9816 no 1_445
C11 H8 3.3583 no 2_565
C11 H16 3.4439 no 1_665
C11 H27 3.4876 no 1_655
C11 H36 3.3275 no 2_665
C12 H10 3.4332 no 1_655
C12 H14 3.1164 no 1_655
C12 H19 3.4678 no 2_556
C14 H10 3.0847 no 2_466
C14 H20 3.2949 no 2_566
C14 H23 3.1605 no 1_445
C14 H29 3.3175 no 1_445
C15 H17 3.3806 no 2_575
C15 H36 3.5735 no 1_455
C16 H37 3.5176 no 1_545
C17 H15 3.2853 no 2_575
C19 H12 3.4941 no 2_556
C20 H10 2.9715 no 1_655
C21 H3 3.5149 no 1_655
C21 H9 3.5176 no 1_565
C23 H7 3.4624 no 2_666
C24 H38 3.1760 no 1_565
C25 H19 3.5244 no 1_565
C26 H30 3.5983 no 1_455
C27 H8 3.5900 no 2_565
C27 H11 3.2259 no 1_455
C27 H27 3.1829 no 2_565
C27 H36 3.3178 no 1_455
C29 H38 3.2519 no 1_565
C30 H8 3.2623 no 2_565
C30 H26 3.5914 no 1_655
C30 H37 3.1486 no 1_655
C31 H3 3.3468 no 1_655
C31 H8 2.9816 no 2_565
C32 H16 3.5309 no 1_565
C33 H8 3.0697 no 2_565
C33 H16 3.5192 no 1_665
C33 H40 2.9529 no 1_665
C34 H7 3.5218 no 2_556
C35 H7 3.5006 no 2_556
C36 H8 3.2572 no 2_565
C36 H16 3.2115 no 1_665
C36 H36 3.3116 no 2_665
C36 H40 3.0461 no 1_665
C37 H12 3.3816 no 2_566
C37 H16 3.5574 no 1_565
C37 H29 3.3988 no 1_445
C37 H30 3.5170 no 1_455
C38 H3 3.0477 no 1_655
C38 H8 3.0710 no 2_565
C38 H24 3.3263 no 1_545
C38 H29 3.4564 no 1_545
C38 H37 3.4376 no 1_655
C39 H7 3.2001 no 2_556
C39 H9 3.5016 no 2_556
C39 H20 3.3582 no 2_566
C39 H23 3.1842 no 1_445
C40 H33 3.5258 no 1_445
C40 H36 3.5729 no 1_445
C42 H15 3.0465 no 2_575
C42 H26 3.3466 no 1_665
C42 H30 3.0891 no 1_565
C42 H33 3.0263 no .
C42 H40 3.0558 no 1_665
C43 H11 3.1126 no 2_665
C43 H15 3.0806 no 2_575
C43 H33 3.1080 no .
C44 H15 3.1317 no 1_655
C44 H33 2.8843 no 2_675
C44 H40 3.2723 no 2_565
H3 Cl5 3.5058 no 1_455
H3 C21 3.5149 no 1_455
H3 C31 3.3468 no 1_455
H3 C38 3.0477 no 1_455
H3 H12 2.9249 no 2_566
H3 H21 2.7021 no 1_455
H3 H29 3.3746 no 1_445
H3 H38 2.9599 no 1_455
H7 C23 3.4624 no 2_666
H7 C34 3.5218 no 2_556
H7 C35 3.5006 no 2_556
H7 C39 3.2001 no 2_556
H7 H14 3.4996 no 2_556
H7 H21 3.5506 no 2_666
H7 H23 2.6405 no 2_666
H7 H39 2.5379 no 2_556
H8 C11 3.3583 no 2_565
H8 C27 3.5900 no 2_565
H8 C30 3.2623 no 2_565
H8 C31 2.9816 no 2_565
H8 C33 3.0697 no 2_565
H8 C36 3.2572 no 2_565
H8 C38 3.0710 no 2_565
H8 H11 3.5927 no 1_455
H8 H27 3.1163 no 2_565
H8 H33 3.5171 no 2_565
H8 H36 2.9360 no 1_455
H8 H38 3.4711 no 2_565
H9 Cl5 3.1316 no 1_545
H9 C21 3.5176 no 1_545
H9 C39 3.5016 no 2_556
H9 H14 3.5937 no 2_556
H9 H21 3.5874 no 1_545
H9 H39 2.6440 no 2_556
H10 Cl5 3.0414 no 1_455
H10 C10 3.1435 no 2_466
H10 C12 3.4332 no 1_455
H10 C14 3.0847 no 2_466
H10 C20 2.9715 no 1_455
H10 H10 2.9343 no 2_466
H10 H12 3.5542 no 1_455
H10 H12 3.5717 no 2_566
H10 H14 2.8375 no 2_466
H10 H20 2.7040 no 1_455
H10 H29 3.2584 no 1_445
H11 Cl4 3.2356 no 1_655
H11 C6 3.5962 no 2_665
H11 C27 3.2259 no 1_655
H11 C43 3.1126 no 2_665
H11 H8 3.5927 no 1_655
H11 H27 2.7379 no 1_655
H11 H36 3.2240 no 2_665
H12 C3 2.9443 no 2_566
H12 C10 3.3272 no 2_566
H12 C19 3.4941 no 2_556
H12 C37 3.3816 no 2_566
H12 H3 2.9249 no 2_566
H12 H10 3.5542 no 1_655
H12 H10 3.5717 no 2_566
H12 H14 2.9848 no 1_655
H12 H19 3.2070 no 2_556
H12 H21 3.1212 no 2_666
H14 Cl5 3.2918 no 2_566
H14 C10 3.3805 no 2_466
H14 C12 3.1164 no 1_455
H14 H7 3.4996 no 2_556
H14 H9 3.5937 no 2_556
H14 H10 2.8375 no 2_466
H14 H12 2.9848 no 1_455
H14 H21 3.5708 no 2_566
H14 H23 3.2369 no 1_445
H15 C6 3.3587 no 2_575
H15 C17 3.2853 no 2_575
H15 C42 3.0465 no 2_575
H15 C43 3.0806 no 2_575
H15 C44 3.1317 no 1_455
H15 H15 3.4305 no 2_575
H15 H17 2.7688 no 2_575
H16 C11 3.4439 no 1_445
H16 C32 3.5309 no 1_545
H16 C33 3.5192 no 1_445
H16 C36 3.2115 no 1_445
H16 C37 3.5574 no 1_545
H16 H36 3.3550 no 1_445
H16 H37 2.7759 no 1_545
H17 Cl4 3.1732 no 1_565
H17 C15 3.3806 no 2_575
H17 H15 2.7688 no 2_575
H19 Cl5 2.8923 no 1_545
H19 C12 3.4678 no 2_556
H19 C25 3.5244 no 1_545
H19 H12 3.2070 no 2_556
H19 H37 3.4509 no 1_545
H20 C10 3.5581 no 1_655
H20 C10 3.4693 no 2_566
H20 C14 3.2949 no 2_566
H20 C39 3.3582 no 2_566
H20 H10 2.7040 no 1_655
H21 C3 3.5199 no 1_655
H21 H3 2.7021 no 1_655
H21 H7 3.5506 no 2_666
H21 H9 3.5874 no 1_565
H21 H12 3.1212 no 2_666
H21 H14 3.5708 no 2_566
H23 C7 3.5198 no 2_666
H23 C14 3.1605 no 1_665
H23 C39 3.1842 no 1_665
H23 H7 2.6405 no 2_666
H23 H14 3.2369 no 1_665
H23 H39 3.2718 no 1_665
H24 Cl4 3.0842 no 1_565
H24 C38 3.3263 no 1_565
H24 H30 3.5133 no 1_565
H24 H38 2.5394 no 1_565
H26 C6 3.2147 no 2_565
H26 C30 3.5914 no 1_455
H26 C42 3.3466 no 1_445
H26 H30 2.7081 no 1_455
H27 C8 3.2452 no 2_565
H27 C11 3.4876 no 1_455
H27 C27 3.1829 no 2_565
H27 H8 3.1163 no 2_565
H27 H11 2.7379 no 1_455
H27 H27 3.0162 no 2_565
H27 H36 3.4337 no 1_455
H29 C3 3.0390 no 1_665
H29 C10 2.9816 no 1_665
H29 C14 3.3175 no 1_665
H29 C37 3.3988 no 1_665
H29 C38 3.4564 no 1_565
H29 H3 3.3746 no 1_665
H29 H10 3.2584 no 1_665
H29 H30 3.4687 no 1_565
H29 H38 2.7107 no 1_565
H30 C6 3.1927 no 2_665
H30 C26 3.5983 no 1_655
H30 C37 3.5170 no 1_655
H30 C42 3.0891 no 1_545
H30 H24 3.5133 no 1_545
H30 H26 2.7081 no 1_655
H30 H29 3.4687 no 1_545
H30 H37 3.1055 no 1_655
H33 C40 3.5258 no 1_665
H33 C42 3.0263 no .
H33 C43 3.1080 no .
H33 C44 2.8843 no 2_675
H33 H8 3.5171 no 2_565
H33 H40 2.6898 no 1_665
H36 C8 3.0007 no 1_655
H36 C11 3.3275 no 2_665
H36 C15 3.5735 no 1_655
H36 C27 3.3178 no 1_655
H36 C36 3.3116 no 2_665
H36 C40 3.5729 no 1_665
H36 H8 2.9360 no 1_655
H36 H11 3.2240 no 2_665
H36 H16 3.3550 no 1_665
H36 H27 3.4337 no 1_655
H36 H36 3.1951 no 2_665
H36 H40 2.8392 no 1_665
H37 C16 3.5176 no 1_565
H37 C30 3.1486 no 1_455
H37 C38 3.4376 no 1_455
H37 H16 2.7759 no 1_565
H37 H19 3.4509 no 1_565
H37 H30 3.1055 no 1_455
H38 C3 3.3409 no 1_655
H38 C24 3.1760 no 1_545
H38 C29 3.2519 no 1_545
H38 H3 2.9599 no 1_655
H38 H8 3.4711 no 2_565
H38 H24 2.5394 no 1_545
H38 H29 2.7107 no 1_545
H39 Cl5 3.4539 no 2_566
H39 C7 3.1450 no 2_556
H39 C9 3.1829 no 2_556
H39 H7 2.5379 no 2_556
H39 H9 2.6440 no 2_556
H39 H23 3.2718 no 1_445
H40 C6 3.2793 no 2_565
H40 C33 2.9529 no 1_445
H40 C36 3.0461 no 1_445
H40 C42 3.0558 no 1_445
H40 C44 3.2723 no 2_565
H40 H33 2.6898 no 1_445
H40 H36 2.8392 no 1_445

loop_
_geom_torsion_atom_site_label_1
_geom_torsion_atom_site_label_2
_geom_torsion_atom_site_label_3
_geom_torsion_atom_site_label_4
_geom_torsion
_geom_torsion_publ_flag
_geom_torsion_site_symmetry_1
_geom_torsion_site_symmetry_3
_geom_torsion_site_symmetry_4
Cl4 Pt1 As1 C18 124.65(8) no . . .
Cl4 Pt1 As1 C22 15.31(9) no . . .
Cl4 Pt1 As1 C28 -108.06(8) no . . .
Cl5 Pt1 As1 C18 -55.52(8) no . . .
Cl5 Pt1 As1 C22 -164.86(8) no . . .
Cl5 Pt1 As1 C28 71.77(8) no . . .
Cl4 Pt1 As2 C25 167.33(8) no . . .
Cl4 Pt1 As2 C31 -67.64(8) no . . .
Cl4 Pt1 As2 C32 56.66(8) no . . .
Cl5 Pt1 As2 C25 -12.50(8) no . . .
Cl5 Pt1 As2 C31 112.53(8) no . . .
Cl5 Pt1 As2 C32 -123.18(8) no . . .
Pt1 As1 C18 C20 58.5(9) no . . .
Pt1 As1 C18 C34 -122.7(5) no . . .
Pt1 As1 C22 C26 -57.4(9) no . . .
Pt1 As1 C22 C35 123.8(5) no . . .
Pt1 As1 C28 C37 28.0(5) no . . .
Pt1 As1 C28 C39 -155.0(4) no . . .
C18 As1 C22 C26 176.5(9) no . . .
C18 As1 C22 C35 -2.3(6) no . . .
C22 As1 C18 C20 -175.3(8) no . . .
C22 As1 C18 C34 3.5(6) no . . .
C18 As1 C28 C37 162.8(5) no . . .
C18 As1 C28 C39 -20.3(6) no . . .
C28 As1 C18 C20 -71.3(8) no . . .
C28 As1 C18 C34 107.5(6) no . . .
C22 As1 C28 C37 -104.6(5) no . . .
C22 As1 C28 C39 72.3(6) no . . .
C28 As1 C22 C26 69.8(9) no . . .
C28 As1 C22 C35 -109.0(6) no . . .
Pt1 As2 C25 C21 54.4(9) no . . .
Pt1 As2 C25 C41 -126.1(4) no . . .
Pt1 As2 C31 C33 177.6(4) no . . .
Pt1 As2 C31 C38 -2.9(6) no . . .
Pt1 As2 C32 C13 127.1(4) no . . .
Pt1 As2 C32 C27 -53.8(9) no . . .
C25 As2 C31 C33 -47.8(6) no . . .
C25 As2 C31 C38 131.7(5) no . . .
C31 As2 C25 C21 -74.1(8) no . . .
C31 As2 C25 C41 105.3(6) no . . .
C25 As2 C32 C13 -0.8(6) no . . .
C25 As2 C32 C27 178.2(8) no . . .
C32 As2 C25 C21 -178.7(8) no . . .
C32 As2 C25 C41 0.7(6) no . . .
C31 As2 C32 C13 -105.1(6) no . . .
C31 As2 C32 C27 74.0(8) no . . .
C32 As2 C31 C33 44.4(6) no . . .
C32 As2 C31 C38 -136.1(5) no . . .
C10 C3 C37 C28 0.4(13) no . . .
C37 C3 C10 C14 0.9(13) no . . .
C6 C6 C42 C43 -19(3) no 2_675 2_675 2_675
C6 C6 C42 C44 -31(3) no 2_675 2_675 .
C42 C6 C6 C42 180(3) no 2_675 2_675 .
C42 C6 C6 C43 21(3) no 2_675 2_675 2_675
C42 C6 C6 C44 -165(3) no 2_675 2_675 2_675
C42 C6 C6 C44 15.1(13) no 2_675 2_675 .
C6 C6 C43 C42 19(3) no 2_675 . .
C6 C6 C43 C44 9(3) no 2_675 . 2_675
C43 C6 C6 C42 -21(3) no . 2_675 .
C43 C6 C6 C43 180(3) no . 2_675 2_675
C43 C6 C6 C44 -6(2) no . 2_675 2_675
C43 C6 C6 C44 174(4) no . 2_675 .
C6 C6 C44 C6 0(2) no 2_675 . 2_675
C6 C6 C44 C42 145(3) no 2_675 . 2_675
C6 C6 C44 C43 -10(3) no 2_675 . 2_675
C44 C6 C6 C42 165(3) no . 2_675 .
C44 C6 C6 C43 6(2) no . 2_675 2_675
C44 C6 C6 C44 180(3) no . 2_675 2_675
C44 C6 C6 C44 0.0(10) no . 2_675 .
C6 C6 C44 C6 0(2) no 2_675 2_675 2_675
C6 C6 C44 C42 40(4) no 2_675 2_675 .
C6 C6 C44 C43 -170(4) no 2_675 2_675 .
C44 C6 C6 C42 -15.1(15) no 2_675 2_675 .
C44 C6 C6 C43 -174(4) no 2_675 2_675 2_675
C44 C6 C6 C44 0.0(10) no 2_675 2_675 2_675
C44 C6 C6 C44 180(3) no 2_675 2_675 .
C42 C6 C43 C42 90(9) no 2_675 . .
C42 C6 C43 C44 79(9) no 2_675 . 2_675
C43 C6 C42 C43 -89(9) no . 2_675 2_675
C43 C6 C42 C44 -102(9) no . 2_675 .
C42 C6 C44 C6 -145(3) no 2_675 . 2_675
C42 C6 C44 C42 0.0(15) no 2_675 . 2_675
C42 C6 C44 C43 -155(4) no 2_675 . 2_675
C44 C6 C42 C43 13(2) no . 2_675 2_675
C44 C6 C42 C44 0(2) no . 2_675 .
C42 C6 C44 C6 23(4) no 2_675 2_675 2_675
C42 C6 C44 C42 63(7) no 2_675 2_675 .
C42 C6 C44 C43 -147(6) no 2_675 2_675 .
C44 C6 C42 C43 -37(5) no 2_675 2_675 2_675
C44 C6 C42 C44 -50(5) no 2_675 2_675 .
C43 C6 C44 C6 -11(7) no . . 2_675
C43 C6 C44 C42 134(9) no . . 2_675
C43 C6 C44 C43 -21(10) no . . 2_675
C44 C6 C43 C42 29(8) no . . .
C44 C6 C43 C44 18(9) no . . 2_675
C43 C6 C44 C6 170(4) no . 2_675 2_675
C43 C6 C44 C42 -150(4) no . 2_675 .
C43 C6 C44 C43 0(2) no . 2_675 .
C44 C6 C43 C42 10.9(17) no 2_675 . .
C44 C6 C43 C44 0.0(15) no 2_675 . 2_675
C44 C6 C44 C6 0(3) no . 2_675 2_675
C44 C6 C44 C42 40(5) no . 2_675 .
C44 C6 C44 C43 -170(5) no . 2_675 .
C44 C6 C44 C6 0(2) no 2_675 . 2_675
C44 C6 C44 C42 145(4) no 2_675 . 2_675
C44 C6 C44 C43 -10(5) no 2_675 . 2_675
C9 C7 C12 C20 0.5(18) no . . .
C12 C7 C9 C34 -1.8(17) no . . .
C15 C8 C27 C32 -1.5(16) no . . .
C27 C8 C15 C17 0.4(17) no . . .
C7 C9 C34 C18 3.4(15) no . . .
C7 C9 C34 C35 -175.4(9) no . . .
C3 C10 C14 C39 -0.8(13) no . . .
C30 C11 C36 C33 -1.1(15) no . . .
C36 C11 C30 C38 1.9(15) no . . .
C7 C12 C20 C18 -1.0(16) no . . .
C17 C13 C32 As2 178.2(8) no . . .
C17 C13 C32 C27 -1.0(15) no . . .
C32 C13 C17 C15 -0.1(16) no . . .
C17 C13 C41 C24 1.7(17) no . . .
C17 C13 C41 C25 -177.5(10) no . . .
C41 C13 C17 C15 177.0(9) no . . .
C32 C13 C41 C24 179.0(8) no . . .
C32 C13 C41 C25 -0.2(13) no . . .
C41 C13 C32 As2 0.8(11) no . . .
C41 C13 C32 C27 -178.4(8) no . . .
C10 C14 C39 C28 -0.8(12) no . . .
C8 C15 C17 C13 0.4(18) no . . .
C19 C16 C40 C26 1.5(19) no . . .
C40 C16 C19 C35 0.2(19) no . . .
As1 C18 C20 C12 -178.5(6) no . . .
As1 C18 C34 C9 177.2(6) no . . .
As1 C18 C34 C35 -4.0(10) no . . .
C20 C18 C34 C9 -3.9(15) no . . .
C20 C18 C34 C35 175.0(8) no . . .
C34 C18 C20 C12 2.7(15) no . . .
C16 C19 C35 C22 -1.1(16) no . . .
C16 C19 C35 C34 177.3(10) no . . .
C23 C21 C25 As2 178.6(9) no . . .
C23 C21 C25 C41 -0.8(16) no . . .
C25 C21 C23 C29 0.6(17) no . . .
As1 C22 C26 C40 -177.4(7) no . . .
As1 C22 C35 C19 179.2(6) no . . .
As1 C22 C35 C34 0.6(10) no . . .
C26 C22 C35 C19 0.3(15) no . . .
C26 C22 C35 C34 -178.3(9) no . . .
C35 C22 C26 C40 1.3(16) no . . .
C21 C23 C29 C24 1(2) no . . .
C29 C24 C41 C13 -177.7(11) no . . .
C29 C24 C41 C25 1.5(17) no . . .
C41 C24 C29 C23 -2(2) no . . .
As2 C25 C41 C13 -0.5(10) no . . .
As2 C25 C41 C24 -179.7(6) no . . .
C21 C25 C41 C13 179.0(9) no . . .
C21 C25 C41 C24 -0.2(14) no . . .
C22 C26 C40 C16 -2.2(17) no . . .
C8 C27 C32 As2 -177.2(8) no . . .
C8 C27 C32 C13 1.8(15) no . . .
As1 C28 C37 C3 175.1(5) no . . .
As1 C28 C39 C14 -174.8(5) no . . .
C37 C28 C39 C14 2.1(11) no . . .
C39 C28 C37 C3 -1.9(11) no . . .
C11 C30 C38 C31 -2.3(14) no . . .
As2 C31 C33 C36 178.2(5) no . . .
As2 C31 C38 C30 -177.6(5) no . . .
C33 C31 C38 C30 1.9(12) no . . .
C38 C31 C33 C36 -1.3(12) no . . .
C31 C33 C36 C11 0.9(14) no . . .
C9 C34 C35 C19 2.6(16) no . . .
C9 C34 C35 C22 -179.0(9) no . . .
C18 C34 C35 C19 -176.2(8) no . . .
C18 C34 C35 C22 2.3(13) no . . .
C6 C42 C43 C6 -22(2) no 2_675 . .
C6 C42 C44 C6 0(2) no 2_675 2_675 2_675
C6 C42 C44 C6 -37(3) no 2_675 2_675 .
C6 C42 C44 C43 -116(9) no 2_675 2_675 .
C6 C43 C44 C6 -10(3) no . 2_675 2_675
C6 C43 C44 C6 0(2) no . 2_675 .
C6 C43 C44 C42 95(10) no . 2_675 .
